data_4081486
loop_
_publ_author_name
'\<St\<epni\<cka, Petr'
'Schneiderov\'a, Barbora'
'Schulz, Ji\<r\'i'
'C\'isa\<rov\'a, Ivana'

_publ_section_title
;
 Synthesis, Coordination Properties, and Catalytic Use of
 Phosphinoferrocene Carboxamides Bearing Donor-Functionalized Amide
 Substituents
;
_journal_issue 20
_journal_name_full Organometallics
_journal_page_first 5754
_journal_paper_doi 10.1021/om400282z
_journal_volume 32
_journal_year 2013
_chemical_formula_moiety 'C28 H32 Fe N2 O P, Cl'
_chemical_formula_sum 'C28 H32 Cl Fe N2 O P'
_chemical_formula_weight 534.83
_chemical_name_systematic
; 
 ? 
;
_space_group_IT_number 14
_symmetry_cell_setting monoclinic
_symmetry_space_group_name_Hall '-P 2ybc'
_symmetry_space_group_name_H-M 'P 1 21/c 1'
_atom_sites_solution_hydrogens mixed
_atom_sites_solution_primary direct
_atom_sites_solution_secondary difmap
_audit_creation_method SHELXL-97
_cell_angle_alpha 90.00
_cell_angle_beta 111.563(4)
_cell_angle_gamma 90.00
_cell_formula_units_Z 4
_cell_length_a 17.692(2)
_cell_length_b 7.8424(6)
_cell_length_c 20.296(2)
_cell_measurement_reflns_used 3854
_cell_measurement_temperature 150(2)
_cell_measurement_theta_max 21.78
_cell_measurement_theta_min 2.16
_cell_volume 2618.9(4)
_computing_cell_refinement 'Bruker SAINT'
_computing_data_collection 'Bruker APEX2'
_computing_data_reduction 'Bruker SAINT'
_computing_molecular_graphics 'Platon (Spek, 2003)'
_computing_publication_material 'Platon (Spek, 2003)'
_computing_structure_refinement 'SHELXL-97 (Sheldrick, 2008)'
_computing_structure_solution 'SHELXS-97 (Sheldrick, 2008)'
_diffrn_ambient_temperature 150(2)
_diffrn_measured_fraction_theta_full 0.997
_diffrn_measured_fraction_theta_max 0.997
_diffrn_measurement_device_type 'Bruker APEX-II CCD'
_diffrn_measurement_method '\f and \w scans'
_diffrn_radiation_monochromator graphite
_diffrn_radiation_source 'fine-focus sealed tube'
_diffrn_radiation_type MoK\a
_diffrn_radiation_wavelength 0.71073
_diffrn_reflns_av_R_equivalents 0.0911
_diffrn_reflns_av_sigmaI/netI 0.0674
_diffrn_reflns_limit_h_max 17
_diffrn_reflns_limit_h_min -21
_diffrn_reflns_limit_k_max 9
_diffrn_reflns_limit_k_min -7
_diffrn_reflns_limit_l_max 24
_diffrn_reflns_limit_l_min -23
_diffrn_reflns_number 34156
_diffrn_reflns_theta_full 25.01
_diffrn_reflns_theta_max 25.01
_diffrn_reflns_theta_min 2.06
_exptl_absorpt_coefficient_mu 0.762
_exptl_absorpt_correction_T_max 0.935
_exptl_absorpt_correction_T_min 0.844
_exptl_absorpt_correction_type multi-scan
_exptl_absorpt_process_details 'SADABS V2012/1 (Bruker AXS Inc.)'
_exptl_crystal_colour orange
_exptl_crystal_density_diffrn 1.356
_exptl_crystal_density_method 'not measured'
_exptl_crystal_description bar
_exptl_crystal_F_000 1120
_exptl_crystal_size_max 0.23
_exptl_crystal_size_mid 0.10
_exptl_crystal_size_min 0.09
_refine_diff_density_max 0.993
_refine_diff_density_min -0.351
_refine_diff_density_rms 0.070
_refine_ls_extinction_method none
_refine_ls_goodness_of_fit_ref 1.014
_refine_ls_hydrogen_treatment constr
_refine_ls_matrix_type full
_refine_ls_number_parameters 311
_refine_ls_number_reflns 4594
_refine_ls_number_restraints 0
_refine_ls_restrained_S_all 1.014
_refine_ls_R_factor_all 0.0920
_refine_ls_R_factor_gt 0.0445
_refine_ls_shift/su_max 0.000
_refine_ls_shift/su_mean 0.000
_refine_ls_structure_factor_coef Fsqd
_refine_ls_weighting_details 'calc w=1/[\s^2^(Fo^2^)+(0.0421P)^2^+2.0001P] where P=(Fo^2^+2Fc^2^)/3'
_refine_ls_weighting_scheme calc
_refine_ls_wR_factor_gt 0.0872
_refine_ls_wR_factor_ref 0.1029
_reflns_number_gt 3056
_reflns_number_total 4594
_reflns_threshold_expression >2sigma(I)
_cod_data_source_file om400282z_si_002.cif
_cod_data_source_block desulf
_cod_depositor_comments
;
The following automatic conversions were performed:
'_atom_site_symetry_multiplicity' tag replaced with
'_atom_site_symmetry_multiplicity'.

Automatic conversion script
Id: cif_correct_tags 1440 2010-10-19 06:21:57Z saulius 
;
_cod_original_sg_symbol_H-M P21/c
_cod_database_code 4081486

loop_
_symmetry_equiv_pos_as_xyz
'x, y, z'
'-x, y+1/2, -z+1/2'
'-x, -y, -z'
'x, -y-1/2, z-1/2'

loop_
_atom_site_label
_atom_site_type_symbol
_atom_site_fract_x
_atom_site_fract_y
_atom_site_fract_z
_atom_site_U_iso_or_equiv
_atom_site_adp_type
_atom_site_occupancy
_atom_site_symmetry_multiplicity
_atom_site_calc_flag
_atom_site_refinement_flags
Cl Cl 0.91262(6) -0.11763(11) 0.62272(5) 0.0443(3) Uani 1 1 d .
Fe Fe 0.66519(3) 0.43596(6) 0.51007(3) 0.02496(15) Uani 1 1 d .
P P 0.72912(6) 0.37176(11) 0.68882(5) 0.0293(2) Uani 1 1 d .
O O 0.84114(15) 0.4165(3) 0.44372(13) 0.0349(6) Uani 1 1 d .
N1 N 0.87875(18) 0.2256(3) 0.53314(15) 0.0302(7) Uani 1 1 d .
H1N H 0.8635 0.1429 0.5550 0.054(13) Uiso 1 1 d R
N2 N 1.02697(17) 0.3926(3) 0.66363(15) 0.0277(7) Uani 1 1 d .
C1 C 0.6883(2) 0.5104(4) 0.61202(17) 0.0251(8) Uani 1 1 d .
C2 C 0.7367(2) 0.6071(4) 0.58229(18) 0.0267(8) Uani 1 1 d .
H2 H 0.7944 0.6107 0.6001 0.032 Uiso 1 1 calc R
C3 C 0.6847(2) 0.6963(4) 0.52201(18) 0.0287(9) Uani 1 1 d .
H3 H 0.7013 0.7696 0.4926 0.034 Uiso 1 1 calc R
C4 C 0.6035(2) 0.6565(4) 0.51342(19) 0.0314(9) Uani 1 1 d .
H4 H 0.5560 0.6988 0.4771 0.038 Uiso 1 1 calc R
C5 C 0.6050(2) 0.5431(4) 0.56824(17) 0.0275(8) Uani 1 1 d .
H5 H 0.5588 0.4964 0.5749 0.033 Uiso 1 1 calc R
C6 C 0.7357(2) 0.2877(4) 0.47150(17) 0.0254(8) Uani 1 1 d .
C7 C 0.6698(2) 0.3607(4) 0.41483(18) 0.0277(8) Uani 1 1 d .
H7 H 0.6743 0.4340 0.3792 0.033 Uiso 1 1 calc R
C8 C 0.5961(2) 0.3057(4) 0.42057(18) 0.0321(9) Uani 1 1 d .
H8 H 0.5428 0.3353 0.3896 0.039 Uiso 1 1 calc R
C9 C 0.6163(2) 0.1986(4) 0.48080(19) 0.0338(9) Uani 1 1 d .
H9 H 0.5785 0.1442 0.4972 0.041 Uiso 1 1 calc R
C10 C 0.7020(2) 0.1861(4) 0.51258(19) 0.0294(9) Uani 1 1 d .
H10 H 0.7318 0.1221 0.5537 0.035 Uiso 1 1 calc R
C11 C 0.8219(2) 0.3161(4) 0.48187(18) 0.0257(8) Uani 1 1 d .
C12 C 0.7388(2) 0.5210(4) 0.76104(17) 0.0252(8) Uani 1 1 d .
C13 C 0.7128(2) 0.6904(4) 0.74968(18) 0.0304(9) Uani 1 1 d .
H13 H 0.6869 0.7315 0.7027 0.036 Uiso 1 1 calc R
C14 C 0.7247(2) 0.7987(4) 0.80649(19) 0.0320(9) Uani 1 1 d .
H14 H 0.7077 0.9142 0.7982 0.038 Uiso 1 1 calc R
C15 C 0.7612(2) 0.7400(4) 0.87515(19) 0.0363(10) Uani 1 1 d .
H15 H 0.7690 0.8148 0.9139 0.044 Uiso 1 1 calc R
C16 C 0.7863(3) 0.5717(5) 0.88730(19) 0.0403(10) Uani 1 1 d .
H16 H 0.8111 0.5307 0.9344 0.048 Uiso 1 1 calc R
C17 C 0.7752(2) 0.4626(4) 0.83024(19) 0.0367(10) Uani 1 1 d .
H17 H 0.7926 0.3474 0.8387 0.044 Uiso 1 1 calc R
C18 C 0.6365(2) 0.2563(4) 0.68312(17) 0.0285(8) Uani 1 1 d .
C19 C 0.6257(2) 0.0922(4) 0.65466(18) 0.0319(9) Uani 1 1 d .
H19 H 0.6670 0.0419 0.6416 0.038 Uiso 1 1 calc R
C20 C 0.5555(2) 0.0024(5) 0.6453(2) 0.0396(10) Uani 1 1 d .
H20 H 0.5487 -0.1087 0.6253 0.048 Uiso 1 1 calc R
C21 C 0.4952(3) 0.0718(5) 0.66465(19) 0.0424(10) Uani 1 1 d .
H21 H 0.4468 0.0097 0.6574 0.051 Uiso 1 1 calc R
C22 C 0.5057(3) 0.2336(5) 0.6948(2) 0.0471(11) Uani 1 1 d .
H22 H 0.4650 0.2814 0.7094 0.057 Uiso 1 1 calc R
C23 C 0.5756(2) 0.3245(5) 0.7035(2) 0.0420(11) Uani 1 1 d .
H23 H 0.5823 0.4353 0.7237 0.050 Uiso 1 1 calc R
C24 C 0.9639(2) 0.2408(4) 0.54265(18) 0.0324(9) Uani 1 1 d .
H24A H 0.9682 0.2443 0.4954 0.039 Uiso 1 1 calc R
H24B H 0.9928 0.1375 0.5673 0.039 Uiso 1 1 calc R
C25 C 1.0064(2) 0.3960(4) 0.58418(18) 0.0317(9) Uani 1 1 d .
H25A H 0.9715 0.4966 0.5647 0.038 Uiso 1 1 calc R
H25B H 1.0575 0.4130 0.5757 0.038 Uiso 1 1 calc R
C26 C 1.0801(2) 0.5441(5) 0.6948(2) 0.0433(10) Uani 1 1 d .
H26A H 1.0970 0.5416 0.7466 0.065 Uiso 1 1 calc R
H26B H 1.0496 0.6491 0.6765 0.065 Uiso 1 1 calc R
H26C H 1.1282 0.5403 0.6819 0.065 Uiso 1 1 calc R
C27 C 0.9527(2) 0.4063(5) 0.6824(2) 0.0366(9) Uani 1 1 d .
H27A H 0.9166 0.3095 0.6620 0.055 Uiso 1 1 calc R
H27B H 0.9242 0.5129 0.6633 0.055 Uiso 1 1 calc R
H27C H 0.9688 0.4054 0.7340 0.055 Uiso 1 1 calc R
C28 C 1.0720(2) 0.2336(4) 0.69604(19) 0.0335(9) Uani 1 1 d .
H28A H 1.1189 0.2200 0.6818 0.050 Uiso 1 1 calc R
H28B H 1.0359 0.1350 0.6797 0.050 Uiso 1 1 calc R
H28C H 1.0907 0.2416 0.7478 0.050 Uiso 1 1 calc R

loop_
_atom_site_aniso_label
_atom_site_aniso_U_11
_atom_site_aniso_U_22
_atom_site_aniso_U_33
_atom_site_aniso_U_23
_atom_site_aniso_U_13
_atom_site_aniso_U_12
Cl 0.0414(6) 0.0327(5) 0.0451(6) 0.0150(4) -0.0002(5) -0.0131(4)
Fe 0.0278(3) 0.0252(3) 0.0245(3) -0.0056(2) 0.0128(2) -0.0073(2)
P 0.0351(6) 0.0253(5) 0.0282(5) -0.0073(4) 0.0124(5) -0.0075(4)
O 0.0356(16) 0.0341(14) 0.0419(15) 0.0128(12) 0.0222(13) 0.0040(12)
N1 0.038(2) 0.0272(16) 0.0267(16) 0.0015(13) 0.0131(15) -0.0050(14)
N2 0.0226(17) 0.0275(16) 0.0326(17) 0.0014(13) 0.0098(14) 0.0002(13)
C1 0.026(2) 0.0260(18) 0.0254(19) -0.0112(14) 0.0124(17) -0.0084(15)
C2 0.025(2) 0.0271(19) 0.032(2) -0.0127(15) 0.0143(17) -0.0084(16)
C3 0.035(2) 0.0247(18) 0.033(2) -0.0058(16) 0.0204(19) -0.0062(16)
C4 0.030(2) 0.035(2) 0.030(2) -0.0048(16) 0.0110(18) 0.0020(17)
C5 0.019(2) 0.038(2) 0.029(2) -0.0105(16) 0.0134(17) -0.0057(16)
C6 0.036(2) 0.0219(18) 0.0240(19) -0.0065(14) 0.0176(17) -0.0064(16)
C7 0.038(2) 0.0229(18) 0.0245(19) -0.0046(15) 0.0136(18) -0.0088(16)
C8 0.030(2) 0.037(2) 0.026(2) -0.0099(16) 0.0063(18) -0.0116(17)
C9 0.045(3) 0.031(2) 0.030(2) -0.0091(16) 0.020(2) -0.0186(18)
C10 0.039(3) 0.0214(18) 0.030(2) -0.0058(15) 0.0151(19) -0.0081(16)
C11 0.039(2) 0.0185(17) 0.0239(19) -0.0039(15) 0.0167(18) -0.0006(16)
C12 0.027(2) 0.0240(19) 0.0258(19) -0.0054(14) 0.0118(16) -0.0093(15)
C13 0.031(2) 0.034(2) 0.025(2) -0.0040(16) 0.0080(18) 0.0003(17)
C14 0.038(2) 0.0275(19) 0.034(2) -0.0052(16) 0.0176(19) -0.0006(17)
C15 0.054(3) 0.031(2) 0.032(2) -0.0100(17) 0.026(2) -0.0140(19)
C16 0.066(3) 0.035(2) 0.021(2) 0.0011(17) 0.018(2) -0.010(2)
C17 0.058(3) 0.0212(19) 0.033(2) 0.0013(16) 0.020(2) -0.0074(18)
C18 0.035(2) 0.0290(19) 0.0229(19) -0.0013(15) 0.0117(17) -0.0061(17)
C19 0.036(2) 0.027(2) 0.030(2) -0.0005(15) 0.0093(18) -0.0069(17)
C20 0.047(3) 0.029(2) 0.041(2) -0.0053(17) 0.014(2) -0.0155(19)
C21 0.045(3) 0.045(2) 0.035(2) -0.0026(19) 0.013(2) -0.027(2)
C22 0.051(3) 0.054(3) 0.048(3) -0.011(2) 0.031(2) -0.019(2)
C23 0.051(3) 0.040(2) 0.043(3) -0.0157(18) 0.027(2) -0.019(2)
C24 0.039(2) 0.035(2) 0.026(2) 0.0030(16) 0.0148(18) 0.0048(18)
C25 0.031(2) 0.038(2) 0.031(2) 0.0076(16) 0.0176(18) 0.0004(17)
C26 0.040(3) 0.035(2) 0.051(3) -0.0034(19) 0.012(2) -0.0103(19)
C27 0.026(2) 0.050(2) 0.035(2) -0.0047(18) 0.0120(18) 0.0035(18)
C28 0.032(2) 0.029(2) 0.038(2) 0.0054(16) 0.0106(19) 0.0054(17)

loop_
_atom_type_symbol
_atom_type_description
_atom_type_scat_dispersion_real
_atom_type_scat_dispersion_imag
_atom_type_scat_source
C C 0.0033 0.0016 'International Tables Vol C Tables 4.2.6.8 and 6.1.1.4'
H H 0.0000 0.0000 'International Tables Vol C Tables 4.2.6.8 and 6.1.1.4'
N N 0.0061 0.0033 'International Tables Vol C Tables 4.2.6.8 and 6.1.1.4'
O O 0.0106 0.0060 'International Tables Vol C Tables 4.2.6.8 and 6.1.1.4'
P P 0.1023 0.0942 'International Tables Vol C Tables 4.2.6.8 and 6.1.1.4'
Cl Cl 0.1484 0.1585 'International Tables Vol C Tables 4.2.6.8 and 6.1.1.4'
Fe Fe 0.3463 0.8444 'International Tables Vol C Tables 4.2.6.8 and 6.1.1.4'

loop_
_geom_angle_atom_site_label_1
_geom_angle_atom_site_label_2
_geom_angle_atom_site_label_3
_geom_angle
C5 Fe C1 41.22(13)
C5 Fe C2 68.39(14)
C1 Fe C2 41.01(13)
C5 Fe C9 106.71(15)
C1 Fe C9 117.40(14)
C2 Fe C9 152.69(14)
C5 Fe C8 116.76(15)
C1 Fe C8 150.75(14)
C2 Fe C8 166.31(14)
C9 Fe C8 40.45(14)
C5 Fe C7 150.95(14)
C1 Fe C7 167.17(14)
C2 Fe C7 129.48(14)
C9 Fe C7 67.91(14)
C8 Fe C7 40.43(14)
C5 Fe C6 166.20(14)
C1 Fe C6 128.57(14)
C2 Fe C6 109.98(14)
C9 Fe C6 68.07(14)
C8 Fe C6 68.20(14)
C7 Fe C6 40.53(13)
C5 Fe C10 127.26(14)
C1 Fe C10 107.66(14)
C2 Fe C10 119.97(14)
C9 Fe C10 40.39(14)
C8 Fe C10 68.16(14)
C7 Fe C10 68.16(14)
C6 Fe C10 40.67(13)
C5 Fe C4 40.45(14)
C1 Fe C4 68.74(14)
C2 Fe C4 67.74(14)
C9 Fe C4 126.90(16)
C8 Fe C4 107.29(15)
C7 Fe C4 118.53(14)
C6 Fe C4 152.81(14)
C10 Fe C4 164.74(15)
C5 Fe C3 68.04(14)
C1 Fe C3 68.68(13)
C2 Fe C3 40.24(13)
C9 Fe C3 164.92(15)
C8 Fe C3 127.92(14)
C7 Fe C3 109.35(14)
C6 Fe C3 120.23(14)
C10 Fe C3 153.86(15)
C4 Fe C3 40.15(14)
C1 P C12 101.21(15)
C1 P C18 100.17(16)
C12 P C18 100.59(16)
C11 N1 C24 120.1(3)
C11 N1 H1N 119.7
C24 N1 H1N 119.1
C28 N2 C27 108.8(3)
C28 N2 C26 108.9(3)
C27 N2 C26 107.9(3)
C28 N2 C25 111.3(3)
C27 N2 C25 112.2(3)
C26 N2 C25 107.6(3)
C2 C1 C5 106.3(3)
C2 C1 P 124.5(3)
C5 C1 P 129.1(3)
C2 C1 Fe 69.65(18)
C5 C1 Fe 69.29(18)
P C1 Fe 124.48(17)
C3 C2 C1 109.1(3)
C3 C2 Fe 70.79(19)
C1 C2 Fe 69.33(18)
C3 C2 H2 125.5
C1 C2 H2 125.5
Fe C2 H2 126.0
C2 C3 C4 107.7(3)
C2 C3 Fe 68.97(18)
C4 C3 Fe 69.57(19)
C2 C3 H3 126.1
C4 C3 H3 126.1
Fe C3 H3 126.9
C5 C4 C3 108.4(3)
C5 C4 Fe 68.97(19)
C3 C4 Fe 70.3(2)
C5 C4 H4 125.8
C3 C4 H4 125.8
Fe C4 H4 126.5
C4 C5 C1 108.5(3)
C4 C5 Fe 70.6(2)
C1 C5 Fe 69.49(19)
C4 C5 H5 125.8
C1 C5 H5 125.8
Fe C5 H5 125.7
C7 C6 C10 107.6(3)
C7 C6 C11 123.4(3)
C10 C6 C11 129.0(3)
C7 C6 Fe 69.4(2)
C10 C6 Fe 69.70(19)
C11 C6 Fe 126.7(2)
C8 C7 C6 108.4(3)
C8 C7 Fe 69.78(19)
C6 C7 Fe 70.03(19)
C8 C7 H7 125.8
C6 C7 H7 125.8
Fe C7 H7 126.0
C9 C8 C7 107.7(3)
C9 C8 Fe 69.63(19)
C7 C8 Fe 69.80(19)
C9 C8 H8 126.1
C7 C8 H8 126.1
Fe C8 H8 126.0
C8 C9 C10 108.7(3)
C8 C9 Fe 69.93(19)
C10 C9 Fe 70.29(19)
C8 C9 H9 125.6
C10 C9 H9 125.6
Fe C9 H9 125.7
C9 C10 C6 107.5(3)
C9 C10 Fe 69.3(2)
C6 C10 Fe 69.64(19)
C9 C10 H10 126.2
C6 C10 H10 126.2
Fe C10 H10 126.4
O C11 N1 121.1(3)
O C11 C6 121.0(3)
N1 C11 C6 117.9(3)
C17 C12 C13 118.8(3)
C17 C12 P 118.0(3)
C13 C12 P 123.1(3)
C14 C13 C12 120.4(3)
C14 C13 H13 119.8
C12 C13 H13 119.8
C15 C14 C13 120.5(3)
C15 C14 H14 119.8
C13 C14 H14 119.8
C14 C15 C16 119.8(3)
C14 C15 H15 120.1
C16 C15 H15 120.1
C15 C16 C17 119.9(3)
C15 C16 H16 120.1
C17 C16 H16 120.1
C12 C17 C16 120.6(3)
C12 C17 H17 119.7
C16 C17 H17 119.7
C23 C18 C19 118.3(3)
C23 C18 P 124.1(3)
C19 C18 P 117.6(3)
C20 C19 C18 120.5(4)
C20 C19 H19 119.8
C18 C19 H19 119.8
C21 C20 C19 120.8(3)
C21 C20 H20 119.6
C19 C20 H20 119.6
C20 C21 C22 119.6(4)
C20 C21 H21 120.2
C22 C21 H21 120.2
C23 C22 C21 119.6(4)
C23 C22 H22 120.2
C21 C22 H22 120.2
C22 C23 C18 121.1(4)
C22 C23 H23 119.4
C18 C23 H23 119.4
N1 C24 C25 114.7(3)
N1 C24 H24A 108.6
C25 C24 H24A 108.6
N1 C24 H24B 108.6
C25 C24 H24B 108.6
H24A C24 H24B 107.6
C24 C25 N2 117.0(3)
C24 C25 H25A 108.0
N2 C25 H25A 108.0
C24 C25 H25B 108.0
N2 C25 H25B 108.0
H25A C25 H25B 107.3
N2 C26 H26A 109.5
N2 C26 H26B 109.5
H26A C26 H26B 109.5
N2 C26 H26C 109.5
H26A C26 H26C 109.5
H26B C26 H26C 109.5
N2 C27 H27A 109.5
N2 C27 H27B 109.5
H27A C27 H27B 109.5
N2 C27 H27C 109.5
H27A C27 H27C 109.5
H27B C27 H27C 109.5
N2 C28 H28A 109.5
N2 C28 H28B 109.5
H28A C28 H28B 109.5
N2 C28 H28C 109.5
H28A C28 H28C 109.5
H28B C28 H28C 109.5

loop_
_geom_bond_atom_site_label_1
_geom_bond_atom_site_label_2
_geom_bond_distance
Fe C5 2.039(3)
Fe C1 2.042(3)
Fe C2 2.046(3)
Fe C9 2.047(3)
Fe C8 2.051(3)
Fe C7 2.051(3)
Fe C6 2.059(3)
Fe C10 2.059(3)
Fe C4 2.060(3)
Fe C3 2.070(3)
P C1 1.818(4)
P C12 1.834(3)
P C18 1.839(4)
O C11 1.237(4)
N1 C11 1.353(4)
N1 C24 1.452(5)
N1 H1N 0.8825
N2 C28 1.496(4)
N2 C27 1.500(4)
N2 C26 1.502(4)
N2 C25 1.517(4)
C1 C2 1.432(5)
C1 C5 1.436(5)
C2 C3 1.416(5)
C2 H2 0.9500
C3 C4 1.418(5)
C3 H3 0.9500
C4 C5 1.417(5)
C4 H4 0.9500
C5 H5 0.9500
C6 C7 1.423(5)
C6 C10 1.431(5)
C6 C11 1.478(5)
C7 C8 1.417(5)
C7 H7 0.9500
C8 C9 1.416(5)
C8 H8 0.9500
C9 C10 1.417(5)
C9 H9 0.9500
C10 H10 0.9500
C12 C17 1.390(5)
C12 C13 1.397(5)
C13 C14 1.385(5)
C13 H13 0.9500
C14 C15 1.382(5)
C14 H14 0.9500
C15 C16 1.386(5)
C15 H15 0.9500
C16 C17 1.394(5)
C16 H16 0.9500
C17 H17 0.9500
C18 C23 1.394(5)
C18 C19 1.395(5)
C19 C20 1.378(5)
C19 H19 0.9500
C20 C21 1.376(5)
C20 H20 0.9500
C21 C22 1.391(5)
C21 H21 0.9500
C22 C23 1.381(5)
C22 H22 0.9500
C23 H23 0.9500
C24 C25 1.513(5)
C24 H24A 0.9900
C24 H24B 0.9900
C25 H25A 0.9900
C25 H25B 0.9900
C26 H26A 0.9800
C26 H26B 0.9800
C26 H26C 0.9800
C27 H27A 0.9800
C27 H27B 0.9800
C27 H27C 0.9800
C28 H28A 0.9800
C28 H28B 0.9800
C28 H28C 0.9800
